data_2104525
loop_
_publ_author_name
'Marsh, Richard E.'

_publ_section_title
;
 Space groups <i>P</i>1 and <i>Cc</i>: how are they doing?
;
_journal_coeditor_code BK5088
_journal_issue 6
_journal_name_full 'Acta Crystallographica Section B'
_journal_page_first 782
_journal_page_last 783
_journal_paper_doi 10.1107/S0108768109046448
_journal_volume 65
_journal_year 2009
_chemical_formula_sum 'C34 H28 Cu2 N4 O8'
_chemical_formula_weight 745.67
_space_group_IT_number 15
_symmetry_cell_setting monoclinic
_symmetry_space_group_name_Hall '-C 2yc'
_symmetry_space_group_name_H-M 'C 1 2/c 1'
_cell_angle_alpha 90.00
_cell_angle_beta 96.95(3)
_cell_angle_gamma 90.00
_cell_formula_units_Z 4
_cell_length_a 25.326(5)
_cell_length_b 8.8861(18)
_cell_length_c 13.738(3)
_cell_measurement_temperature 293(2)
_cell_volume 3069.0(11)
_diffrn_ambient_temperature 293(2)
_diffrn_radiation_monochromator graphite
_diffrn_radiation_source 'fine-focus sealed tube'
_diffrn_radiation_type MoK\a
_diffrn_radiation_wavelength 0.71073
_exptl_crystal_density_diffrn 1.618
_exptl_crystal_F_000 1528
_cod_data_source_file bk5088.cif
_cod_data_source_block NIMPIJ
_cod_original_sg_symbol_H-M C2/c
_cod_database_code 2104525

loop_
_symmetry_equiv_pos_as_xyz
'x, y, z'
'-x, y, 1/2-z'
'x+1/2, y+1/2, z'
'1/2-x, 1/2+y, 1/2-z'
'-x, -y, -z'
'x, -y, z-1/2'
'1/2-x, 1/2-y, -z'
'x+1/2, -y+1/2, z-1/2'

loop_
_atom_site_label
_atom_site_type_symbol
_atom_site_fract_x
_atom_site_fract_y
_atom_site_fract_z
_atom_site_occupancy
Cu1 Cu 0.23671 0.2900 0.1064 1
N1 N 0.2904 0.4450 0.1322 1
N2 N 0.1902 0.4312 0.1622 1
O1 O 0.2870 0.1490 0.0652 1
O2 O 0.1843 0.1320 0.1060 1
O3 O 0.0936 -0.2460 0.0712 1
O4 O 0.1721 -0.1353 0.0641 1
C1 C 0.3394 0.1531 0.0902 1
C2 C 0.3700 0.0272 0.0758 1
H1 H 0.3534 -0.0611 0.0530 1
C3 C 0.4252 0.0290 0.0953 1
H2 H 0.4442 -0.0552 0.0826 1
C4 C 0.4516 0.1540 0.1337 1
H3 H 0.4884 0.1526 0.1486 1
C5 C 0.4236 0.2820 0.1499 1
H4 H 0.4414 0.3676 0.1752 1
C6 C 0.3673 0.2841 0.1284 1
C7 C 0.3412 0.4256 0.1425 1
H5 H 0.3623 0.5080 0.1609 1
C8 C 0.2658 0.5918 0.1422 1
H6 H 0.2544 0.6336 0.0781 1
H7 H 0.2910 0.6600 0.1774 1
C9 C 0.2176 0.5680 0.2002 1
H8 H 0.2294 0.5579 0.2694 1
H9 H 0.1938 0.6532 0.1908 1
C10 C 0.1407 0.4166 0.1682 1
H10 H 0.1229 0.4998 0.1894 1
C11 C 0.1095 0.2810 0.1444 1
C12 C 0.0547 0.2850 0.1506 1
H11 H 0.0396 0.3752 0.1676 1
C13 C 0.0228 0.1620 0.1326 1
H12 H -0.0135 0.1678 0.1367 1
C14 C 0.0460 0.0295 0.1086 1
H13 H 0.0246 -0.0554 0.0968 1
C15 C 0.0998 0.0176 0.1010 1
C16 C 0.1202 -0.1287 0.0770 1
C17 C 0.1332 0.1450 0.1166 1

loop_
_geom_angle_atom_site_label_1
_geom_angle_atom_site_label_2
_geom_angle_atom_site_label_3
_geom_angle
_geom_angle_site_symmetry_1
_geom_angle_site_symmetry_2
_geom_angle_site_symmetry_3
_geom_angle_publ_flag
O1 Cu1 O2 90.28 . . . yes
O1 Cu1 N1 92.40 . . . yes
O1 Cu1 N2 173.75 . . . yes
O1 Cu1 O1 87.38 . . 7_555 yes
O2 Cu1 N1 169.70 . . . yes
O2 Cu1 N2 91.22 . . . yes
O1 Cu1 O2 94.04 7_555 . . yes
N1 Cu1 N2 85.08 . . . yes
O1 Cu1 N1 96.01 7_555 . . yes
O1 Cu1 N2 98.56 7_555 . . yes
Cu1 O1 C1 125.63 . . . yes
Cu1 O1 Cu1 92.62 . . 7_555 yes
Cu1 O1 C1 111.54 7_555 . . yes
Cu1 O2 C17 128.05 . . . yes
Cu1 N1 C7 126.45 . . . yes
Cu1 N1 C8 110.76 . . . yes
C7 N1 C8 122.76 . . . yes
Cu1 N2 C9 113.16 . . . yes
Cu1 N2 C10 127.53 . . . yes
C9 N2 C10 119.31 . . . yes
O1 C1 C2 119.84 . . . yes
O1 C1 C6 123.42 . . . yes
C2 C1 C6 116.69 . . . no
C1 C2 C3 121.90 . . . no
C2 C3 C4 121.07 . . . no
C3 C4 C5 119.80 . . . no
C4 C5 C6 120.15 . . . no
C1 C6 C5 120.34 . . . no
C1 C6 C7 123.00 . . . no
C5 C6 C7 116.59 . . . no
N1 C7 C6 124.66 . . . yes
N1 C8 C9 107.34 . . . yes
N2 C9 C8 107.37 . . . yes
N2 C10 C11 125.57 . . . yes
C10 C11 C12 118.68 . . . no
C10 C11 C17 121.89 . . . no
C12 C11 C17 119.42 . . . no
C11 C12 C13 122.55 . . . no
C12 C13 C14 117.98 . . . no
C13 C14 C15 122.51 . . . no
C14 C15 C16 117.81 . . . no
C14 C15 C17 120.27 . . . no
C16 C15 C17 121.92 . . . no
O3 C16 O4 119.09 . . . yes
O3 C16 C15 124.24 . . . yes
O4 C16 C15 116.62 . . . yes
O2 C17 C11 123.60 . . . yes
O2 C17 C15 119.21 . . . yes
C11 C17 C15 117.19 . . . no
C1 C2 H1 119.00 . . . no
C3 C2 H1 119.00 . . . no
C2 C3 H2 119.00 . . . no
C4 C3 H2 119.00 . . . no
C3 C4 H3 120.00 . . . no
C5 C4 H3 120.00 . . . no
C4 C5 H4 120.00 . . . no
C6 C5 H4 120.00 . . . no
N1 C7 H5 117.00 . . . no
C6 C7 H5 118.00 . . . no
N1 C8 H6 110.00 . . . no
N1 C8 H7 110.00 . . . no
C9 C8 H6 111.00 . . . no
C9 C8 H7 110.00 . . . no
H6 C8 H7 109.00 . . . no
N2 C9 H8 111.00 . . . no
N2 C9 H9 110.00 . . . no
C8 C9 H8 110.00 . . . no
C8 C9 H9 110.00 . . . no
H8 C9 H9 109.00 . . . no
N2 C10 H10 117.00 . . . no
C11 C10 H10 117.00 . . . no
C11 C12 H11 119.00 . . . no
C13 C12 H11 119.00 . . . no
C12 C13 H12 121.00 . . . no
C14 C13 H12 121.00 . . . no
C13 C14 H13 119.00 . . . no
C15 C14 H13 119.00 . . . no

loop_
_geom_bond_atom_site_label_1
_geom_bond_atom_site_label_2
_geom_bond_distance
_geom_bond_site_symmetry_1
_geom_bond_site_symmetry_2
_geom_bond_publ_flag
Cu1 O1 1.9201 . . yes
Cu1 O2 1.9317 . . yes
Cu1 N1 1.9378 . . yes
Cu1 N2 1.9411 . . yes
Cu1 O1 2.4227 . 7_555 yes
O1 C1 1.3305 . . yes
O2 C17 1.3248 . . yes
O3 C16 1.2384 . . yes
O4 C16 1.3487 . . yes
N1 C7 1.2888 . . yes
N1 C8 1.4592 . . yes
N2 C9 1.4643 . . yes
N2 C10 1.2729 . . yes
C1 C2 1.3887 . . no
C1 C6 1.4283 . . no
C2 C3 1.3913 . . no
C3 C4 1.3689 . . no
C4 C5 1.3727 . . no
C5 C6 1.4208 . . no
C6 C7 1.4445 . . no
C8 C9 1.5509 . . no
C10 C11 1.4563 . . no
C11 C12 1.4012 . . no
C11 C17 1.4220 . . no
C12 C13 1.3639 . . no
C13 C14 1.3737 . . no
C14 C15 1.3831 . . no
C15 C16 1.4515 . . no
C15 C17 1.4139 . . no
C2 H1 0.9300 . . no
C3 H2 0.9200 . . no
C4 H3 0.9300 . . no
C5 H4 0.9300 . . no
C7 H5 0.9200 . . no
C8 H6 0.9700 . . no
C8 H7 0.9700 . . no
C9 H8 0.9700 . . no
C9 H9 0.9700 . . no
C10 H10 0.9300 . . no
C12 H11 0.9300 . . no
C13 H12 0.9300 . . no
C14 H13 0.9300 . . no
